data_7041259
loop_
_publ_author_name
'Zhang, Shu-Hua'
'Wang, Ji-Ming'
'Zhang, Hai-Yang'
'Fan, Yi-Peng'
'Xiao, Yu'

_publ_section_title
;
 Highly efficient electrochemiluminescence based on 4-amino-1,2,4-triazole
 Schiff base two-dimensional Zn/Cd coordination polymers.
;
_journal_issue 2
_journal_name_full 'Dalton transactions (Cambridge, England : 2003)'
_journal_page_first 410
_journal_page_last 419
_journal_paper_doi 10.1039/c6dt04059d
_journal_volume 46
_journal_year 2017
_chemical_formula_moiety 'C18 H10 Cd Cl4 N8 O2'
_chemical_formula_sum 'C18 H10 Cd Cl4 N8 O2'
_chemical_formula_weight 624.54
_chemical_name_systematic
; 
 ? 
;
_space_group_IT_number 92
_symmetry_cell_setting tetragonal
_symmetry_space_group_name_Hall 'P 4abw 2nw'
_symmetry_space_group_name_H-M 'P 41 21 2'
_atom_sites_solution_hydrogens geom
_atom_sites_solution_primary direct
_atom_sites_solution_secondary difmap
_audit_creation_method SHELXL-97
_audit_update_record
;
2016-11-21 deposited with the CCDC.
2016-11-28 downloaded from the CCDC.
;
_cell_angle_alpha 90.00
_cell_angle_beta 90.00
_cell_angle_gamma 90.00
_cell_formula_units_Z 4
_cell_length_a 7.7613(4)
_cell_length_b 7.7613(4)
_cell_length_c 35.852(3)
_cell_measurement_reflns_used 2207
_cell_measurement_temperature 293(2)
_cell_measurement_theta_max 28.610
_cell_measurement_theta_min 3.469
_cell_volume 2159.6(2)
_computing_structure_refinement 'SHELXL-97 (Sheldrick, 1997)'
_computing_structure_solution 'SHELXS-97 (Sheldrick, 1990)'
_diffrn_ambient_temperature 293(2)
_diffrn_detector_area_resol_mean 0
_diffrn_measured_fraction_theta_full 0.998
_diffrn_measured_fraction_theta_max 0.998
_diffrn_measurement_device_type 'SuperNova, Single source at offset, Eos'
_diffrn_measurement_method '\w scans'
_diffrn_radiation_monochromator graphite
_diffrn_radiation_source 'fine-focus sealed tube'
_diffrn_radiation_type MoK\a
_diffrn_radiation_wavelength 0.71073
_diffrn_reflns_av_R_equivalents 0.0453
_diffrn_reflns_av_sigmaI/netI 0.0586
_diffrn_reflns_limit_h_max 7
_diffrn_reflns_limit_h_min -9
_diffrn_reflns_limit_k_max 8
_diffrn_reflns_limit_k_min -9
_diffrn_reflns_limit_l_max 42
_diffrn_reflns_limit_l_min -30
_diffrn_reflns_number 4995
_diffrn_reflns_theta_full 25.09
_diffrn_reflns_theta_max 25.09
_diffrn_reflns_theta_min 2.86
_diffrn_standards_decay_% 0
_diffrn_standards_interval_count 0
_diffrn_standards_interval_time 0
_diffrn_standards_number 0
_exptl_absorpt_coefficient_mu 1.542
_exptl_absorpt_correction_T_max 0.628
_exptl_absorpt_correction_T_min 0.545
_exptl_absorpt_correction_type multi-scan
_exptl_absorpt_process_details sadabs?
_exptl_crystal_colour yellow
_exptl_crystal_density_diffrn 1.921
_exptl_crystal_density_method 'not measured'
_exptl_crystal_description block
_exptl_crystal_F_000 1224
_exptl_crystal_size_max 0.25
_exptl_crystal_size_mid 0.22
_exptl_crystal_size_min 0.19
_refine_diff_density_max 1.374
_refine_diff_density_min -0.911
_refine_diff_density_rms 0.153
_refine_ls_abs_structure_details 'Flack H D (1983), Acta Cryst. A39, 876-881'
_refine_ls_abs_structure_Flack 0.16(16)
_refine_ls_extinction_method none
_refine_ls_goodness_of_fit_ref 1.002
_refine_ls_hydrogen_treatment constr
_refine_ls_matrix_type full
_refine_ls_number_parameters 150
_refine_ls_number_reflns 1918
_refine_ls_number_restraints 0
_refine_ls_restrained_S_all 1.002
_refine_ls_R_factor_all 0.0887
_refine_ls_R_factor_gt 0.0787
_refine_ls_shift/su_max 0.000
_refine_ls_shift/su_mean 0.000
_refine_ls_structure_factor_coef Fsqd
_refine_ls_weighting_details 'calc w=1/[\s^2^(Fo^2^)+(0.1251P)^2^+24.4229P] where P=(Fo^2^+2Fc^2^)/3'
_refine_ls_weighting_scheme calc
_refine_ls_wR_factor_gt 0.2148
_refine_ls_wR_factor_ref 0.2216
_reflns_number_gt 1679
_reflns_number_total 1918
_reflns_threshold_expression >2sigma(I)
_cod_data_source_file c6dt04059d2.cif
_cod_data_source_block cd
_cod_depositor_comments 'Adding full bibliography for 7041256--7041259.cif.'
_cod_original_cell_volume 2159.6(3)
_cod_database_code 7041259

loop_
_symmetry_equiv_pos_as_xyz
'x, y, z'
'-y+1/2, x+1/2, z+1/4'
'x+1/2, -y+1/2, -z+3/4'
'-x, -y, z+1/2'
'-y, -x, -z+1/2'
'y, x, -z'
'y+1/2, -x+1/2, z+3/4'
'-x+1/2, y+1/2, -z+1/4'

loop_
_atom_site_label
_atom_site_type_symbol
_atom_site_fract_x
_atom_site_fract_y
_atom_site_fract_z
_atom_site_U_iso_or_equiv
_atom_site_adp_type
_atom_site_occupancy
_atom_site_symmetry_multiplicity
_atom_site_calc_flag
_atom_site_refinement_flags
Cd1 Cd 1.01441(10) 1.01441(10) 0.5000 0.0271(4) Uani 1 2 d S
Cl2 Cl 0.8301(7) 1.0254(8) 0.70675(10) 0.0775(15) Uani 1 1 d .
Cl1 Cl 1.3120(6) 0.8058(7) 0.61187(10) 0.0632(13) Uani 1 1 d .
O1 O 1.0668(12) 0.9018(13) 0.5549(2) 0.042(2) Uani 1 1 d .
C1 C 0.8410(16) 0.9911(18) 0.5952(3) 0.035(3) Uani 1 1 d .
C6 C 0.7903(18) 1.015(2) 0.6323(3) 0.045(4) Uani 1 1 d .
H6 H 0.6808 1.0592 0.6369 0.054 Uiso 1 1 calc R
C2 C 1.0102(15) 0.9220(14) 0.5872(3) 0.030(3) Uani 1 1 d .
C7 C 0.7154(16) 1.0292(19) 0.5675(3) 0.033(3) Uani 1 1 d .
H7 H 0.6085 1.0661 0.5760 0.040 Uiso 1 1 calc R
N2 N 0.3086(14) 1.0287(16) 0.4961(3) 0.041(3) Uani 1 1 d .
N1 N 0.3981(17) 1.1281(19) 0.4689(3) 0.048(3) Uani 1 1 d .
C5 C 0.889(2) 0.980(2) 0.6607(4) 0.052(4) Uani 1 1 d .
C4 C 1.054(2) 0.9099(19) 0.6551(3) 0.043(3) Uani 1 1 d .
H4 H 1.1228 0.8788 0.6753 0.051 Uiso 1 1 calc R
C3 C 1.1106(19) 0.8892(18) 0.6194(4) 0.040(3) Uani 1 1 d .
N4 N 0.7341(14) 1.0181(15) 0.5311(3) 0.040(3) Uani 1 1 d .
C9 C 0.4196(16) 0.982(2) 0.5223(4) 0.043(4) Uani 1 1 d .
H9 H 0.3925 0.9208 0.5438 0.052 Uiso 1 1 calc R
N3 N 0.5805(13) 1.0382(17) 0.5125(3) 0.033(3) Uani 1 1 d .
C8 C 0.563(2) 1.118(3) 0.4794(4) 0.059(5) Uani 1 1 d .
H8 H 0.6540 1.1619 0.4655 0.071 Uiso 1 1 calc R

loop_
_atom_site_aniso_label
_atom_site_aniso_U_11
_atom_site_aniso_U_22
_atom_site_aniso_U_33
_atom_site_aniso_U_23
_atom_site_aniso_U_13
_atom_site_aniso_U_12
Cd1 0.0261(4) 0.0261(4) 0.0292(6) 0.0021(3) -0.0021(3) 0.0004(5)
Cl2 0.081(3) 0.121(5) 0.0305(17) -0.014(2) 0.0051(19) 0.000(3)
Cl1 0.060(3) 0.087(3) 0.0431(18) 0.015(2) -0.0056(19) 0.028(2)
O1 0.045(6) 0.057(6) 0.026(4) 0.005(4) 0.000(4) 0.003(4)
C1 0.032(6) 0.041(8) 0.032(6) 0.008(6) -0.002(5) -0.001(6)
C6 0.045(8) 0.061(10) 0.028(6) -0.011(7) -0.002(6) -0.002(8)
C2 0.026(6) 0.025(5) 0.039(6) 0.002(5) -0.004(5) -0.016(5)
C7 0.025(6) 0.046(8) 0.029(6) 0.007(6) 0.000(5) -0.008(6)
N2 0.031(5) 0.056(8) 0.035(5) 0.020(6) -0.008(5) -0.004(5)
N1 0.033(7) 0.068(10) 0.044(6) 0.030(7) -0.006(6) 0.009(6)
C5 0.075(11) 0.052(10) 0.030(7) -0.006(7) 0.017(7) -0.016(8)
C4 0.060(11) 0.040(8) 0.028(6) 0.001(6) -0.010(6) -0.010(6)
C3 0.046(9) 0.039(8) 0.036(6) 0.002(6) -0.002(6) -0.008(6)
N4 0.040(6) 0.035(7) 0.044(6) 0.004(6) -0.012(5) -0.004(5)
C9 0.026(6) 0.044(9) 0.059(9) -0.005(8) 0.002(6) 0.007(7)
N3 0.023(5) 0.054(8) 0.023(5) 0.001(5) 0.000(4) -0.004(5)
C8 0.060(12) 0.085(14) 0.032(7) 0.033(8) -0.005(8) -0.021(9)

loop_
_atom_type_symbol
_atom_type_description
_atom_type_scat_dispersion_real
_atom_type_scat_dispersion_imag
_atom_type_scat_source
C C 0.0033 0.0016 'International Tables Vol C Tables 4.2.6.8 and 6.1.1.4'
H H 0.0000 0.0000 'International Tables Vol C Tables 4.2.6.8 and 6.1.1.4'
Cd Cd -0.8075 1.2024 'International Tables Vol C Tables 4.2.6.8 and 6.1.1.4'
Cl Cl 0.1484 0.1585 'International Tables Vol C Tables 4.2.6.8 and 6.1.1.4'
N N 0.0061 0.0033 'International Tables Vol C Tables 4.2.6.8 and 6.1.1.4'
O O 0.0106 0.0060 'International Tables Vol C Tables 4.2.6.8 and 6.1.1.4'

loop_
_geom_angle_atom_site_label_1
_geom_angle_atom_site_label_2
_geom_angle_atom_site_label_3
_geom_angle
_geom_angle_site_symmetry_1
_geom_angle_site_symmetry_3
O1 Cd1 O1 162.7(6) . 6_556
O1 Cd1 N2 109.5(4) . 6_566
O1 Cd1 N2 83.6(4) 6_556 6_566
O1 Cd1 N2 83.6(4) . 1_655
O1 Cd1 N2 109.5(4) 6_556 1_655
N2 Cd1 N2 84.7(6) 6_566 1_655
O1 Cd1 N4 76.1(4) . .
O1 Cd1 N4 93.0(4) 6_556 .
N2 Cd1 N4 90.2(4) 6_566 .
N2 Cd1 N4 156.1(4) 1_655 .
O1 Cd1 N4 93.0(4) . 6_556
O1 Cd1 N4 76.1(4) 6_556 6_556
N2 Cd1 N4 156.1(4) 6_566 6_556
N2 Cd1 N4 90.2(4) 1_655 6_556
N4 Cd1 N4 103.2(6) . 6_556
C2 O1 Cd1 135.9(9) . .
C6 C1 C7 116.3(12) . .
C6 C1 C2 119.5(11) . .
C7 C1 C2 124.1(11) . .
C5 C6 C1 123.4(14) . .
C5 C6 H6 118.3 . .
C1 C6 H6 118.3 . .
O1 C2 C3 122.6(12) . .
O1 C2 C1 123.3(11) . .
C3 C2 C1 113.9(11) . .
N4 C7 C1 127.1(12) . .
N4 C7 H7 116.4 . .
C1 C7 H7 116.4 . .
C9 N2 N1 108.5(11) . .
C9 N2 Cd1 126.2(9) . 1_455
N1 N2 Cd1 123.6(8) . 1_455
C8 N1 N2 104.0(10) . .
C6 C5 C4 120.2(12) . .
C6 C5 Cl2 122.9(13) . .
C4 C5 Cl2 116.7(11) . .
C3 C4 C5 118.3(12) . .
C3 C4 H4 120.9 . .
C5 C4 H4 120.9 . .
C4 C3 C2 124.5(13) . .
C4 C3 Cl1 119.1(11) . .
C2 C3 Cl1 116.2(10) . .
C7 N4 N3 112.3(11) . .
C7 N4 Cd1 123.4(8) . .
N3 N4 Cd1 123.4(8) . .
N2 C9 N3 108.9(12) . .
N2 C9 H9 125.6 . .
N3 C9 H9 125.6 . .
C8 N3 C9 106.2(12) . .
C8 N3 N4 124.8(12) . .
C9 N3 N4 129.0(11) . .
N1 C8 N3 112.0(13) . .
N1 C8 H8 124.0 . .
N3 C8 H8 124.0 . .

loop_
_geom_bond_atom_site_label_1
_geom_bond_atom_site_label_2
_geom_bond_distance
_geom_bond_site_symmetry_2
Cd1 O1 2.192(8) .
Cd1 O1 2.192(8) 6_556
Cd1 N2 2.290(11) 6_566
Cd1 N2 2.290(11) 1_655
Cd1 N4 2.445(12) .
Cd1 N4 2.445(12) 6_556
Cl2 C5 1.747(13) .
Cl1 C3 1.713(15) .
O1 C2 1.248(15) .
C1 C6 1.401(17) .
C1 C7 1.423(17) .
C1 C2 1.447(18) .
C6 C5 1.30(2) .
C6 H6 0.9300 .
C2 C3 1.415(18) .
C7 N4 1.315(15) .
C7 H7 0.9300 .
N2 C9 1.325(17) .
N2 N1 1.425(16) .
N2 Cd1 2.290(11) 1_455
N1 C8 1.33(2) .
C5 C4 1.41(2) .
C4 C3 1.364(19) .
C4 H4 0.9300 .
N4 N3 1.375(14) .
C9 N3 1.369(17) .
C9 H9 0.9300 .
N3 C8 1.347(16) .
C8 H8 0.9300 .

loop_
_geom_torsion_atom_site_label_1
_geom_torsion_atom_site_label_2
_geom_torsion_atom_site_label_3
_geom_torsion_atom_site_label_4
_geom_torsion
_geom_torsion_site_symmetry_1
O1 Cd1 O1 C2 -85.7(12) 6_556
N2 Cd1 O1 C2 52.0(13) 6_566
N2 Cd1 O1 C2 134.0(13) 1_655
N4 Cd1 O1 C2 -33.2(12) .
N4 Cd1 O1 C2 -136.1(12) 6_556
C7 C1 C6 C5 177.3(16) .
C2 C1 C6 C5 0(2) .
Cd1 O1 C2 C3 -152.3(11) .
Cd1 O1 C2 C1 23.7(19) .
C6 C1 C2 O1 -177.6(13) .
C7 C1 C2 O1 5.7(19) .
C6 C1 C2 C3 -1.3(17) .
C7 C1 C2 C3 -178.0(13) .
C6 C1 C7 N4 179.2(15) .
C2 C1 C7 N4 -4(2) .
C9 N2 N1 C8 5.9(19) .
Cd1 N2 N1 C8 172.2(12) 1_455
C1 C6 C5 C4 -1(2) .
C1 C6 C5 Cl2 175.1(12) .
C6 C5 C4 C3 3(2) .
Cl2 C5 C4 C3 -173.4(12) .
C5 C4 C3 C2 -4(2) .
C5 C4 C3 Cl1 179.6(11) .
O1 C2 C3 C4 179.8(13) .
C1 C2 C3 C4 3.5(19) .
O1 C2 C3 Cl1 -4.1(17) .
C1 C2 C3 Cl1 179.6(9) .
C1 C7 N4 N3 170.5(13) .
C1 C7 N4 Cd1 -20(2) .
O1 Cd1 N4 C7 28.5(11) .
O1 Cd1 N4 C7 -165.2(12) 6_556
N2 Cd1 N4 C7 -81.5(12) 6_566
N2 Cd1 N4 C7 -4.3(18) 1_655
N4 Cd1 N4 C7 118.4(12) 6_556
O1 Cd1 N4 N3 -163.0(11) .
O1 Cd1 N4 N3 3.4(11) 6_556
N2 Cd1 N4 N3 87.0(11) 6_566
N2 Cd1 N4 N3 164.2(10) 1_655
N4 Cd1 N4 N3 -73.1(10) 6_556
N1 N2 C9 N3 -3.2(17) .
Cd1 N2 C9 N3 -169.1(9) 1_455
N2 C9 N3 C8 -0.7(17) .
N2 C9 N3 N4 -179.6(13) .
C7 N4 N3 C8 144.1(15) .
Cd1 N4 N3 C8 -25.6(19) .
C7 N4 N3 C9 -37(2) .
Cd1 N4 N3 C9 153.1(12) .
N2 N1 C8 N3 -6(2) .
C9 N3 C8 N1 5(2) .
N4 N3 C8 N1 -176.3(15) .
